data_7704577
loop_
_publ_author_name
'Maity, Suvendu'
'Naskar, Kaushik'
'Bhowmik, Tanmay'
'Bera, Amalendu'
'Weyherm\"uller, Thomas'
'Sinha, Chittaranjan'
'Ghosh, Prasanta'

_publ_section_title
;
 Coordination polymers of Ag(i) and Hg(i) ions with 2,2'-azobispyridine:
 synthesis, characterization and enhancement of conductivity in the
 presence of Cu(ii) ions.
;
_journal_issue 25
_journal_name_full 'Dalton transactions (Cambridge, England : 2003)'
_journal_page_first 8438
_journal_page_last 8442
_journal_paper_doi 10.1039/d0dt01470b
_journal_volume 49
_journal_year 2020
_chemical_formula_moiety 'C10 H8 N4 Ag, F6 P'
_chemical_formula_sum 'C10 H8 Ag F6 N4 P'
_chemical_formula_weight 437.04
_space_group_crystal_system orthorhombic
_space_group_IT_number 52
_space_group_name_Hall '-P 2a 2bc'
_space_group_name_H-M_alt 'P n n a'
_atom_sites_solution_hydrogens geom
_atom_sites_solution_primary direct
_atom_sites_solution_secondary difmap
_audit_creation_method SHELXL-2018/3
_audit_update_record
;
2020-03-31 deposited with the CCDC.	2020-06-03 downloaded from the CCDC.
;
_cell_angle_alpha 90
_cell_angle_beta 90
_cell_angle_gamma 90
_cell_formula_units_Z 4
_cell_length_a 10.6130(10)
_cell_length_b 10.2771(10)
_cell_length_c 12.5111(12)
_cell_measurement_reflns_used 9802
_cell_measurement_temperature 100(2)
_cell_measurement_theta_max 36.4432
_cell_measurement_theta_min 2.5166
_cell_volume 1364.6(2)
_computing_cell_refinement 'SAINT software (Bruker AXS, 2004)'
_computing_data_collection 'APEX2 (Bruker AXS, 2008)'
_computing_data_reduction 'SAINT software (Bruker AXS, 2004)'
_computing_structure_refinement 'SHELXL-2018/3 (Sheldrick, 2018)'
_computing_structure_solution 'SHELXS-97 (Sheldrick, 1990)'
_diffrn_ambient_temperature 100(2)
_diffrn_detector_area_resol_mean 66.67
_diffrn_measured_fraction_theta_full 0.995
_diffrn_measured_fraction_theta_max 0.977
_diffrn_measurement_device_type 'Bruker-AXS Kappa Mach3 APEX-II'
_diffrn_measurement_method 'CCD \f- and \w-scans'
_diffrn_radiation_monochromator 'Incoatec Helios mirrors'
_diffrn_radiation_source '0.2 x 2mm^2^ focus rotating anode'
_diffrn_radiation_type MoK\a
_diffrn_radiation_wavelength 0.71073
_diffrn_reflns_av_R_equivalents 0.0330
_diffrn_reflns_av_unetI/netI 0.0145
_diffrn_reflns_Laue_measured_fraction_full 0.995
_diffrn_reflns_Laue_measured_fraction_max 0.977
_diffrn_reflns_limit_h_max 17
_diffrn_reflns_limit_h_min -17
_diffrn_reflns_limit_k_max 16
_diffrn_reflns_limit_k_min -17
_diffrn_reflns_limit_l_max 20
_diffrn_reflns_limit_l_min -20
_diffrn_reflns_number 48665
_diffrn_reflns_point_group_measured_fraction_full 0.995
_diffrn_reflns_point_group_measured_fraction_max 0.977
_diffrn_reflns_theta_full 25.242
_diffrn_reflns_theta_max 36.931
_diffrn_reflns_theta_min 2.517
_exptl_absorpt_coefficient_mu 1.664
_exptl_absorpt_correction_T_max 0.93170
_exptl_absorpt_correction_T_min 0.87382
_exptl_absorpt_correction_type gaussian
_exptl_absorpt_process_details 'SADABS (Bruker AXS, 2008)'
_exptl_crystal_colour red
_exptl_crystal_density_diffrn 2.127
_exptl_crystal_description prism
_exptl_crystal_F_000 848
_exptl_crystal_size_max 0.15
_exptl_crystal_size_mid 0.11
_exptl_crystal_size_min 0.10
_refine_diff_density_max 2.311
_refine_diff_density_min -0.835
_refine_diff_density_rms 0.115
_refine_ls_extinction_method none
_refine_ls_goodness_of_fit_ref 1.136
_refine_ls_hydrogen_treatment constr
_refine_ls_matrix_type full
_refine_ls_number_parameters 101
_refine_ls_number_reflns 3376
_refine_ls_number_restraints 0
_refine_ls_restrained_S_all 1.136
_refine_ls_R_factor_all 0.0373
_refine_ls_R_factor_gt 0.0338
_refine_ls_shift/su_max 0.001
_refine_ls_shift/su_mean 0.000
_refine_ls_structure_factor_coef Fsqd
_refine_ls_weighting_details 'w=1/[\s^2^(Fo^2^)+(0.0357P)^2^+2.0114P] where P=(Fo^2^+2Fc^2^)/3'
_refine_ls_weighting_scheme calc
_refine_ls_wR_factor_gt 0.0874
_refine_ls_wR_factor_ref 0.0895
_reflns_Friedel_coverage 0.000
_reflns_number_gt 3063
_reflns_number_total 3376
_reflns_threshold_expression 'I > 2\s(I)'
_cod_data_source_file d0dt01470b2.cif
_cod_data_source_block 7421new
_cod_depositor_comments 'Adding full bibliography for 7704577--7704578.cif.'
_cod_database_code 7704577
_shelx_shelxl_version_number 2018/3
_shelx_space_group_comment
;
The symmetry employed for this shelxl refinement is uniquely defined
by the following loop, which should always be used as a source of
symmetry information in preference to the above space-group names.
They are only intended as comments.
;
_shelx_estimated_absorpt_t_min 0.727
_shelx_estimated_absorpt_t_max 0.838

loop_
_space_group_symop_operation_xyz
'x, y, z'
'-x+1/2, -y, z'
'-x+1/2, y+1/2, -z+1/2'
'x, -y+1/2, -z+1/2'
'-x, -y, -z'
'x-1/2, y, -z'
'x-1/2, -y-1/2, z-1/2'
'-x, y-1/2, z-1/2'

loop_
_atom_site_label
_atom_site_type_symbol
_atom_site_fract_x
_atom_site_fract_y
_atom_site_fract_z
_atom_site_U_iso_or_equiv
_atom_site_adp_type
_atom_site_occupancy
_atom_site_site_symmetry_order
_atom_site_calc_flag
_atom_site_refinement_flags_posn
_atom_site_refinement_flags_adp
_atom_site_refinement_flags_occupancy
_atom_site_disorder_assembly
_atom_site_disorder_group
Ag1 Ag 0.250000 0.500000 0.52944(2) 0.02154(6) Uani 1 2 d S T P . .
N1 N 0.12817(13) 0.67093(14) 0.58084(12) 0.0196(2) Uani 1 1 d . . . . .
C2 C 0.16643(18) 0.78488(18) 0.62114(16) 0.0255(3) Uani 1 1 d . . . . .
H2 H 0.254136 0.798449 0.631431 0.031 Uiso 1 1 calc R U . . .
C3 C 0.0838(2) 0.88431(18) 0.64866(18) 0.0288(4) Uani 1 1 d . . . . .
H3 H 0.114824 0.964636 0.675461 0.035 Uiso 1 1 calc R U . . .
C4 C -0.0449(2) 0.86450(18) 0.63639(17) 0.0274(3) Uani 1 1 d . . . . .
H4 H -0.103433 0.930173 0.656037 0.033 Uiso 1 1 calc R U . . .
C5 C -0.08623(16) 0.74613(17) 0.59461(15) 0.0223(3) Uani 1 1 d . . . . .
H5 H -0.173533 0.728712 0.585844 0.027 Uiso 1 1 calc R U . . .
C6 C 0.00405(14) 0.65435(15) 0.56617(12) 0.0170(2) Uani 1 1 d . . . . .
N7 N 0.04144(13) 0.46267(13) 0.48110(11) 0.0161(2) Uani 1 1 d . . . . .
P10 P 0.04700(6) 0.750000 0.250000 0.01884(11) Uani 1 2 d S T P . .
F11 F 0.15156(15) 0.64973(15) 0.28986(15) 0.0463(4) Uani 1 1 d . . . . .
F12 F 0.0453(2) 0.81804(14) 0.36432(11) 0.0468(4) Uani 1 1 d . . . . .
F13 F -0.06069(13) 0.65075(12) 0.29007(12) 0.0333(3) Uani 1 1 d . . . . .

loop_
_atom_site_aniso_label
_atom_site_aniso_U_11
_atom_site_aniso_U_22
_atom_site_aniso_U_33
_atom_site_aniso_U_23
_atom_site_aniso_U_13
_atom_site_aniso_U_12
Ag1 0.01380(8) 0.02046(9) 0.03036(10) 0.000 0.000 0.00401(5)
N1 0.0156(5) 0.0174(5) 0.0256(6) -0.0026(5) -0.0020(5) 0.0017(4)
C2 0.0221(7) 0.0197(6) 0.0348(9) -0.0057(6) -0.0043(6) 0.0008(6)
C3 0.0299(8) 0.0187(7) 0.0377(10) -0.0080(7) -0.0034(7) 0.0015(6)
C4 0.0286(8) 0.0182(6) 0.0356(9) -0.0065(6) 0.0000(7) 0.0057(6)
C5 0.0193(6) 0.0185(6) 0.0290(8) -0.0035(6) 0.0008(6) 0.0050(5)
C6 0.0167(6) 0.0144(5) 0.0200(6) -0.0011(5) 0.0002(5) 0.0021(4)
N7 0.0145(5) 0.0146(5) 0.0193(5) -0.0002(4) 0.0007(4) 0.0024(4)
P10 0.0196(2) 0.0155(2) 0.0214(2) 0.00126(19) 0.000 0.000
F11 0.0311(7) 0.0338(7) 0.0739(11) 0.0094(7) -0.0146(7) 0.0102(6)
F12 0.0912(13) 0.0251(6) 0.0243(6) -0.0039(5) -0.0074(7) -0.0055(7)
F13 0.0314(6) 0.0237(5) 0.0448(7) 0.0061(5) 0.0050(5) -0.0081(5)

loop_
_atom_type_symbol
_atom_type_description
_atom_type_scat_dispersion_real
_atom_type_scat_dispersion_imag
_atom_type_scat_source
C C 0.0033 0.0016 'International Tables Vol C Tables 4.2.6.8 and 6.1.1.4'
H H 0.0000 0.0000 'International Tables Vol C Tables 4.2.6.8 and 6.1.1.4'
N N 0.0061 0.0033 'International Tables Vol C Tables 4.2.6.8 and 6.1.1.4'
F F 0.0171 0.0103 'International Tables Vol C Tables 4.2.6.8 and 6.1.1.4'
P P 0.1023 0.0942 'International Tables Vol C Tables 4.2.6.8 and 6.1.1.4'
Ag Ag -0.8971 1.1015 'International Tables Vol C Tables 4.2.6.8 and 6.1.1.4'

loop_
_exptl_crystal_face_index_h
_exptl_crystal_face_index_k
_exptl_crystal_face_index_l
_exptl_crystal_face_perp_dist
0.00 0.00 1.00 0.0450
0.00 0.00 -1.00 0.0600
0.00 1.00 0.00 0.0450
0.00 -1.00 0.00 0.0550
-1.00 2.00 1.00 0.0650
1.00 0.00 0.00 0.0890
-3.00 1.00 1.00 0.0610
0.00 1.00 -1.00 0.0510
0.00 -1.00 1.00 0.0440

loop_
_geom_angle_atom_site_label_1
_geom_angle_atom_site_label_2
_geom_angle_atom_site_label_3
_geom_angle
_geom_angle_site_symmetry_1
_geom_angle_site_symmetry_3
_geom_angle_publ_flag
N1 Ag1 N1 147.15(8) 2_565 . ?
N1 Ag1 N7 119.15(5) 2_565 . ?
N1 Ag1 N7 70.12(5) . . ?
N1 Ag1 N7 70.12(5) 2_565 2_565 ?
N1 Ag1 N7 119.15(5) . 2_565 ?
N7 Ag1 N7 149.86(7) . 2_565 ?
C2 N1 C6 117.44(14) . . ?
C2 N1 Ag1 127.60(12) . . ?
C6 N1 Ag1 114.94(10) . . ?
N1 C2 C3 123.04(17) . . ?
C4 C3 C2 119.02(17) . . ?
C3 C4 C5 118.60(16) . . ?
C6 C5 C4 118.06(16) . . ?
N1 C6 C5 123.75(15) . . ?
N1 C6 N7 119.80(13) . 5_566 ?
C5 C6 N7 116.44(14) . 5_566 ?
N7 N7 C6 115.69(17) 5_566 5_566 ?
N7 N7 Ag1 117.80(15) 5_566 . ?
C6 N7 Ag1 124.72(10) 5_566 . ?
F12 P10 F12 178.67(16) . 4_565 ?
F12 P10 F11 90.30(10) . 4_565 ?
F12 P10 F11 90.63(10) 4_565 4_565 ?
F12 P10 F11 90.63(10) . . ?
F12 P10 F11 90.30(10) 4_565 . ?
F11 P10 F11 91.79(13) 4_565 . ?
F12 P10 F13 89.44(9) . . ?
F12 P10 F13 89.61(9) 4_565 . ?
F11 P10 F13 178.92(9) 4_565 . ?
F11 P10 F13 89.27(8) . . ?
F12 P10 F13 89.61(9) . 4_565 ?
F12 P10 F13 89.44(9) 4_565 4_565 ?
F11 P10 F13 89.27(8) 4_565 4_565 ?
F11 P10 F13 178.92(9) . 4_565 ?
F13 P10 F13 89.68(11) . 4_565 ?

loop_
_geom_bond_atom_site_label_1
_geom_bond_atom_site_label_2
_geom_bond_distance
_geom_bond_site_symmetry_2
_geom_bond_publ_flag
Ag1 N1 2.2740(14) 2_565 ?
Ag1 N1 2.2740(14) . ?
Ag1 N7 2.3264(14) . ?
Ag1 N7 2.3264(14) 2_565 ?
N1 C2 1.338(2) . ?
N1 C6 1.341(2) . ?
C2 C3 1.390(3) . ?
C3 C4 1.389(3) . ?
C4 C5 1.395(3) . ?
C5 C6 1.391(2) . ?
C6 N7 1.424(2) 5_566 ?
N7 N7 1.260(3) 5_566 ?
P10 F12 1.5921(13) . ?
P10 F12 1.5921(13) 4_565 ?
P10 F11 1.5943(14) 4_565 ?
P10 F11 1.5943(14) . ?
P10 F13 1.6118(13) . ?
P10 F13 1.6119(13) 4_565 ?

loop_
_geom_torsion_atom_site_label_1
_geom_torsion_atom_site_label_2
_geom_torsion_atom_site_label_3
_geom_torsion_atom_site_label_4
_geom_torsion
_geom_torsion_site_symmetry_1
_geom_torsion_site_symmetry_2
_geom_torsion_site_symmetry_3
_geom_torsion_site_symmetry_4
_geom_torsion_publ_flag
C6 N1 C2 C3 0.5(3) . . . . ?
Ag1 N1 C2 C3 178.98(16) . . . . ?
N1 C2 C3 C4 1.5(3) . . . . ?
C2 C3 C4 C5 -1.4(3) . . . . ?
C3 C4 C5 C6 -0.7(3) . . . . ?
C2 N1 C6 C5 -2.8(3) . . . . ?
Ag1 N1 C6 C5 178.51(13) . . . . ?
C2 N1 C6 N7 177.09(16) . . . 5_566 ?
Ag1 N1 C6 N7 -1.54(19) . . . 5_566 ?
C4 C5 C6 N1 3.0(3) . . . . ?
C4 C5 C6 N7 -176.98(16) . . . 5_566 ?
